data_7249265
loop_
_publ_author_name
'Sethi, Tapaswini'
'Das, Dinabandhu'

_publ_section_title
;
 Switching from positive to negative thermal expansion in a tetrayne-diol
 compound
;
_journal_issue 37
_journal_name_full CrystEngComm
_journal_page_first 5133
_journal_page_last 5137
_journal_paper_doi 10.1039/D4CE00703D
_journal_volume 26
_journal_year 2024
_chemical_formula_moiety 'C18 H18 O2'
_chemical_formula_sum 'C18 H18 O2'
_chemical_formula_weight 266.32
_chemical_name_systematic 1,1?-(octa-1,3,5,7-tetrayne-1,8-diyl)dicyclopentanol
_space_group_crystal_system orthorhombic
_space_group_IT_number 41
_space_group_name_Hall 'A 2 -2ab'
_space_group_name_H-M_alt 'A e a 2'
_atom_sites_solution_hydrogens mixed
_audit_creation_method SHELXL-2019/3
_audit_update_record
;
2024-07-03 deposited with the CCDC.	2024-09-02 downloaded from the CCDC.
;
_cell_angle_alpha 90
_cell_angle_beta 90
_cell_angle_gamma 90
_cell_formula_units_Z 8
_cell_length_a 19.6451(12)
_cell_length_b 18.8313(11)
_cell_length_c 8.3108(4)
_cell_measurement_reflns_used 9925
_cell_measurement_temperature 200(2)
_cell_measurement_theta_max 28.18
_cell_measurement_theta_min 2.40
_cell_volume 3074.5(3)
_computing_cell_refinement 'Bruker SAINT'
_computing_data_collection 'Bruker APEX3'
_computing_data_reduction 'Bruker SAINT'
_computing_molecular_graphics 'Xseed-2020 (Barbour, 2020)'
_computing_structure_refinement 'SHELXL-2019/2 (Sheldrick, 2019)'
_computing_structure_solution 'SHELXT 2018/2 (Sheldrick, 2018)'
_diffrn_ambient_temperature 200(2)
_diffrn_measured_fraction_theta_full 0.992
_diffrn_measured_fraction_theta_max 0.992
_diffrn_measurement_device_type 'Bruker APEX-III Photon-II detector'
_diffrn_measurement_method 'phi and omega scan'
_diffrn_radiation_type MoK\a
_diffrn_radiation_wavelength 0.71073
_diffrn_reflns_av_R_equivalents 0.0444
_diffrn_reflns_av_unetI/netI 0.0244
_diffrn_reflns_Laue_measured_fraction_full 0.992
_diffrn_reflns_Laue_measured_fraction_max 0.992
_diffrn_reflns_limit_h_max 26
_diffrn_reflns_limit_h_min -26
_diffrn_reflns_limit_k_max 25
_diffrn_reflns_limit_k_min -25
_diffrn_reflns_limit_l_max 10
_diffrn_reflns_limit_l_min -11
_diffrn_reflns_number 32348
_diffrn_reflns_point_group_measured_fraction_full 0.966
_diffrn_reflns_point_group_measured_fraction_max 0.941
_diffrn_reflns_theta_full 25.000
_diffrn_reflns_theta_max 28.318
_diffrn_reflns_theta_min 2.399
_diffrn_source microfocus
_exptl_absorpt_coefficient_mu 0.074
_exptl_absorpt_correction_T_max 0.7457
_exptl_absorpt_correction_T_min 0.6778
_exptl_absorpt_correction_type multi-scan
_exptl_absorpt_process_details SADABS
_exptl_crystal_colour Yellow
_exptl_crystal_density_diffrn 1.151
_exptl_crystal_density_meas ?
_exptl_crystal_description Plate
_exptl_crystal_F_000 1136
_exptl_crystal_recrystallization_method 'Re-crystallisation from solvent: mixture of ethyl acetate and chloroform'
_exptl_crystal_size_max 0.318
_exptl_crystal_size_mid 0.154
_exptl_crystal_size_min 0.140
_refine_diff_density_max 0.369
_refine_diff_density_min -0.210
_refine_diff_density_rms 0.039
_refine_ls_abs_structure_details
;
 Flack x determined using 1317 quotients [(I+)-(I-)]/[(I+)+(I-)]
 (Parsons, Flack and Wagner, Acta Cryst. B69 (2013) 249-259).
;
_refine_ls_abs_structure_Flack 0.7(4)
_refine_ls_extinction_method none
_refine_ls_goodness_of_fit_ref 1.044
_refine_ls_hydrogen_treatment mixed
_refine_ls_matrix_type full
_refine_ls_number_parameters 189
_refine_ls_number_reflns 3618
_refine_ls_number_restraints 1
_refine_ls_restrained_S_all 1.044
_refine_ls_R_factor_all 0.0515
_refine_ls_R_factor_gt 0.0448
_refine_ls_shift/su_max 0.000
_refine_ls_shift/su_mean 0.000
_refine_ls_structure_factor_coef Fsqd
_refine_ls_weighting_details 'w=1/[\s^2^(Fo^2^)+(0.0721P)^2^+1.4724P] where P=(Fo^2^+2Fc^2^)/3'
_refine_ls_weighting_scheme calc
_refine_ls_wR_factor_gt 0.1205
_refine_ls_wR_factor_ref 0.1273
_reflns_Friedel_coverage 0.774
_reflns_Friedel_fraction_full 0.935
_reflns_Friedel_fraction_max 0.882
_reflns_number_gt 3287
_reflns_number_total 3618
_reflns_threshold_expression 'I > 2\s(I)'
_cod_data_source_file d4ce00703d2.cif
_cod_data_source_block 200K
_cod_depositor_comments
;
The following automatic conversions were performed:

data item '_exptl_crystal_density_meas' value 'not measured' was
changed to '?' -- the value is perceived as not measured.

Automatic conversion script
Id: cif_fix_values 8170 2020-07-09 18:12:32Z antanas 

 Adding full bibliography for 7249264--7249269.cif.
;
_cod_original_sg_symbol_Hall 'A 2 -2ac'
_cod_original_sg_symbol_H-M 'A b a 2'
_cod_database_code 7249265
_shelx_shelxl_version_number 2019/3
_shelx_space_group_comment
;
The symmetry employed for this shelxl refinement is uniquely defined
by the following loop, which should always be used as a source of
symmetry information in preference to the above space-group names.
They are only intended as comments.
;
_shelx_estimated_absorpt_t_min 0.977
_shelx_estimated_absorpt_t_max 0.990

loop_
_space_group_symop_operation_xyz
'x, y, z'
'-x, -y, z'
'-x+1/2, y, z+1/2'
'x+1/2, -y, z+1/2'
'x, y+1/2, z+1/2'
'-x, -y+1/2, z+1/2'
'-x+1/2, y+1/2, z+1'
'x+1/2, -y+1/2, z+1'

loop_
_atom_site_label
_atom_site_type_symbol
_atom_site_fract_x
_atom_site_fract_y
_atom_site_fract_z
_atom_site_U_iso_or_equiv
_atom_site_adp_type
_atom_site_occupancy
_atom_site_site_symmetry_order
_atom_site_calc_flag
_atom_site_refinement_flags_posn
_atom_site_refinement_flags_adp
_atom_site_refinement_flags_occupancy
_atom_site_disorder_assembly
_atom_site_disorder_group
O1 O 0.19502(9) 0.31149(8) 0.3855(2) 0.0354(4) Uani 1 1 d . . . . .
O2 O 0.70466(7) 0.74054(8) 0.5769(2) 0.0325(4) Uani 1 1 d . . . . .
C7 C 0.28626(12) 0.46182(12) 0.4734(3) 0.0329(5) Uani 1 1 d . . . . .
C8 C 0.34204(12) 0.50501(13) 0.4839(3) 0.0365(5) Uani 1 1 d . . . . .
C6 C 0.23690(11) 0.42455(11) 0.4629(3) 0.0316(5) Uani 1 1 d . . . . .
C12 C 0.54282(13) 0.67934(13) 0.5117(3) 0.0359(5) Uani 1 1 d . . . . .
C15 C 0.62582(13) 0.83515(13) 0.6469(3) 0.0375(5) Uani 1 1 d . . . . .
H15A H 0.576288 0.844823 0.648268 0.045 Uiso 1 1 calc R U . . .
H15B H 0.640728 0.822950 0.757299 0.045 Uiso 1 1 calc R U . . .
C9 C 0.39037(12) 0.54324(14) 0.4932(3) 0.0383(5) Uani 1 1 d . . . . .
C11 C 0.49089(12) 0.63076(14) 0.5058(3) 0.0387(6) Uani 1 1 d . . . . .
C16 C 0.6648(2) 0.89880(16) 0.5839(5) 0.0645(9) Uani 1 1 d . . . . .
H16A H 0.634174 0.940451 0.576432 0.077 Uiso 1 1 calc R U . . .
H16B H 0.702534 0.910669 0.658001 0.077 Uiso 1 1 calc R U . . .
C18 C 0.65697(12) 0.81313(12) 0.3699(3) 0.0350(5) Uani 1 1 d . . . . .
H18A H 0.686939 0.784448 0.299527 0.042 Uiso 1 1 calc R U . . .
H18B H 0.614146 0.823611 0.311736 0.042 Uiso 1 1 calc R U . . .
C10 C 0.44464(13) 0.58914(14) 0.5016(3) 0.0399(6) Uani 1 1 d . . . . .
C13 C 0.58809(12) 0.72213(13) 0.5175(3) 0.0334(5) Uani 1 1 d . . . . .
C5 C 0.17686(11) 0.37860(11) 0.4553(3) 0.0280(4) Uani 1 1 d . . . . .
C17 C 0.6921(2) 0.88109(17) 0.4225(5) 0.0636(10) Uani 1 1 d . . . . .
H17A H 0.742020 0.873951 0.427792 0.076 Uiso 1 1 calc R U . . .
H17B H 0.682462 0.919908 0.345452 0.076 Uiso 1 1 calc R U . . .
C4 C 0.11812(12) 0.40898(13) 0.3542(3) 0.0354(5) Uani 1 1 d . . . . .
H4B H 0.116137 0.461348 0.363672 0.042 Uiso 1 1 calc R U . . .
H4A H 0.123483 0.396156 0.239338 0.042 Uiso 1 1 calc R U . . .
C1 C 0.14450(12) 0.36748(15) 0.6216(3) 0.0378(5) Uani 1 1 d . . . . .
H1A H 0.170099 0.331763 0.684730 0.045 Uiso 1 1 calc R U . . .
H1B H 0.142900 0.412531 0.682907 0.045 Uiso 1 1 calc R U . . .
C14 C 0.64266(11) 0.77453(11) 0.5289(3) 0.0278(4) Uani 1 1 d . . . . .
C2 C 0.07343(16) 0.3413(3) 0.5830(5) 0.0769(12) Uani 1 1 d . . . . .
H2A H 0.072937 0.288842 0.573964 0.092 Uiso 1 1 calc R U . . .
H2B H 0.041113 0.355604 0.668406 0.092 Uiso 1 1 calc R U . . .
C3 C 0.05421(15) 0.3748(3) 0.4252(4) 0.0673(11) Uani 1 1 d . . . . .
H3A H 0.018547 0.411149 0.442138 0.081 Uiso 1 1 calc R U . . .
H3B H 0.036206 0.338290 0.350693 0.081 Uiso 1 1 calc R U . . .
H2 H 0.7013(15) 0.7175(17) 0.666(4) 0.037(8) Uiso 1 1 d . . . . .
H1 H 0.223(2) 0.283(2) 0.455(5) 0.065(11) Uiso 1 1 d . . . . .

loop_
_atom_site_aniso_label
_atom_site_aniso_U_11
_atom_site_aniso_U_22
_atom_site_aniso_U_33
_atom_site_aniso_U_23
_atom_site_aniso_U_13
_atom_site_aniso_U_12
O1 0.0370(8) 0.0308(8) 0.0384(10) -0.0072(7) -0.0087(7) 0.0026(7)
O2 0.0245(7) 0.0356(8) 0.0375(9) 0.0038(7) 0.0013(7) 0.0038(6)
C7 0.0294(10) 0.0314(10) 0.0378(12) 0.0016(9) -0.0023(9) -0.0022(8)
C8 0.0360(11) 0.0354(11) 0.0380(13) 0.0058(10) -0.0035(10) -0.0031(9)
C6 0.0288(10) 0.0297(10) 0.0363(12) -0.0002(9) 0.0002(9) -0.0006(8)
C12 0.0338(11) 0.0402(12) 0.0336(13) 0.0055(10) -0.0054(9) -0.0062(9)
C15 0.0360(11) 0.0361(11) 0.0405(13) -0.0077(10) 0.0051(10) 0.0034(9)
C9 0.0330(12) 0.0453(13) 0.0366(13) 0.0074(10) -0.0065(10) -0.0057(10)
C11 0.0336(12) 0.0474(13) 0.0352(13) 0.0077(10) -0.0080(10) -0.0101(10)
C16 0.105(3) 0.0376(14) 0.0510(18) -0.0082(13) 0.0084(19) -0.0180(16)
C18 0.0396(12) 0.0319(11) 0.0334(12) 0.0020(9) 0.0009(10) -0.0006(9)
C10 0.0396(13) 0.0409(12) 0.0391(14) 0.0077(10) -0.0078(10) -0.0096(10)
C13 0.0294(11) 0.0371(11) 0.0337(12) 0.0025(9) -0.0028(9) -0.0043(9)
C5 0.0251(9) 0.0285(9) 0.0304(11) -0.0013(8) -0.0016(8) -0.0017(8)
C17 0.087(2) 0.0424(15) 0.062(2) -0.0014(14) 0.0131(18) -0.0220(16)
C4 0.0312(10) 0.0388(12) 0.0361(13) 0.0021(10) -0.0059(9) 0.0029(9)
C1 0.0316(11) 0.0536(14) 0.0282(12) 0.0029(10) -0.0024(9) -0.0040(10)
C14 0.0235(9) 0.0284(9) 0.0316(11) -0.0005(8) 0.0001(8) -0.0012(8)
C2 0.0398(15) 0.141(4) 0.0499(19) 0.022(2) -0.0043(15) -0.035(2)
C3 0.0276(13) 0.124(3) 0.0500(18) 0.016(2) -0.0049(12) -0.0075(16)

loop_
_atom_type_symbol
_atom_type_description
_atom_type_scat_dispersion_real
_atom_type_scat_dispersion_imag
_atom_type_scat_source
C C 0.0033 0.0016 'International Tables Vol C Tables 4.2.6.8 and 6.1.1.4'
H H 0.0000 0.0000 'International Tables Vol C Tables 4.2.6.8 and 6.1.1.4'
O O 0.0106 0.0060 'International Tables Vol C Tables 4.2.6.8 and 6.1.1.4'

loop_
_geom_angle_atom_site_label_1
_geom_angle_atom_site_label_2
_geom_angle_atom_site_label_3
_geom_angle
_geom_angle_site_symmetry_1
_geom_angle_site_symmetry_3
_geom_angle_publ_flag
C6 C7 C8 179.2(3) . . ?
C9 C8 C7 179.4(3) . . ?
C7 C6 C5 178.3(3) . . ?
C13 C12 C11 179.6(3) . . ?
C16 C15 C14 104.9(2) . . ?
C8 C9 C10 178.0(3) . . ?
C10 C11 C12 178.8(3) . . ?
C17 C16 C15 108.5(2) . . ?
C17 C18 C14 103.6(2) . . ?
C11 C10 C9 177.9(3) . . ?
C12 C13 C14 178.5(3) . . ?
O1 C5 C6 109.72(18) . . ?
O1 C5 C1 110.27(19) . . ?
C6 C5 C1 112.05(19) . . ?
O1 C5 C4 107.03(18) . . ?
C6 C5 C4 114.08(18) . . ?
C1 C5 C4 103.43(19) . . ?
C16 C17 C18 106.5(3) . . ?
C3 C4 C5 104.4(2) . . ?
C2 C1 C5 103.6(2) . . ?
O2 C14 C13 109.90(17) . . ?
O2 C14 C18 107.21(18) . . ?
C13 C14 C18 113.52(19) . . ?
O2 C14 C15 109.64(19) . . ?
C13 C14 C15 112.6(2) . . ?
C18 C14 C15 103.69(18) . . ?
C3 C2 C1 106.2(3) . . ?
C2 C3 C4 107.9(2) . . ?

loop_
_geom_bond_atom_site_label_1
_geom_bond_atom_site_label_2
_geom_bond_distance
_geom_bond_site_symmetry_2
_geom_bond_publ_flag
O1 C5 1.436(3) . ?
O2 C14 1.433(3) . ?
C7 C6 1.200(3) . ?
C7 C8 1.368(3) . ?
C8 C9 1.194(3) . ?
C6 C5 1.464(3) . ?
C12 C13 1.201(3) . ?
C12 C11 1.371(3) . ?
C15 C16 1.515(4) . ?
C15 C14 1.541(3) . ?
C9 C10 1.374(3) . ?
C11 C10 1.200(3) . ?
C16 C17 1.483(5) . ?
C18 C17 1.519(4) . ?
C18 C14 1.534(3) . ?
C13 C14 1.460(3) . ?
C5 C1 1.536(3) . ?
C5 C4 1.538(3) . ?
C4 C3 1.530(4) . ?
C1 C2 1.515(4) . ?
C2 C3 1.503(5) . ?
